data_7243992
loop_
_publ_author_name
'Navasardyan, Mger A.'
'Bezzubov, Stanislav I.'
'Medvedev, Alexander G.'
'Prikhodchenko, Petr V.'
'Churakov, Andrei V.'

_publ_section_title
;
 Novel peroxosolvates of tetraalkylammonium halides: the first case of
 layers containing hydrogen-bonded peroxide molecules
;
_journal_issue 1
_journal_name_full CrystEngComm
_journal_page_first 38
_journal_page_last 42
_journal_paper_doi 10.1039/D1CE01476E
_journal_volume 24
_journal_year 2022
_chemical_formula_moiety 'C5 H13 Cl N, H2 O2, Cl'
_chemical_formula_sum 'C5 H15 Cl2 N O2'
_chemical_formula_weight 192.08
_space_group_IT_number 19
_space_group_name_Hall 'P 2ac 2ab'
_space_group_name_H-M_alt 'P 21 21 21'
_symmetry_cell_setting orthorhombic
_symmetry_space_group_name_Hall 'P 2ac 2ab'
_symmetry_space_group_name_H-M 'P 21 21 21'
_atom_sites_solution_hydrogens difmap
_atom_sites_solution_primary direct
_atom_sites_solution_secondary difmap
_audit_creation_method SHELXL-97
_audit_update_record
;
2021-10-20 deposited with the CCDC.	2021-12-01 downloaded from the CCDC.
;
_cell_angle_alpha 90.00
_cell_angle_beta 90.00
_cell_angle_gamma 90.00
_cell_formula_units_Z 8
_cell_length_a 7.5628(2)
_cell_length_b 9.9033(3)
_cell_length_c 25.3929(7)
_cell_measurement_reflns_used 9752
_cell_measurement_temperature 150(2)
_cell_measurement_theta_max 30.507
_cell_measurement_theta_min 2.609
_cell_volume 1901.84(9)
_computing_cell_refinement 'SAINT (Bruker, 2018)'
_computing_data_collection '<i>APEX3</i> (Bruker, 2018)'
_computing_data_reduction 'SAINT (Bruker, 2018)'
_computing_molecular_graphics 'SHELXTL (Sheldrick, 2008)'
_computing_publication_material 'SHELXTL (Sheldrick, 2008)'
_computing_structure_refinement 'SHELXTL (Sheldrick, 2008)'
_computing_structure_solution 'SHELXTL (Sheldrick, 2008)'
_diffrn_ambient_temperature 150(2)
_diffrn_measured_fraction_theta_full 0.982
_diffrn_measured_fraction_theta_max 0.982
_diffrn_measurement_device_type 'Bruker SMART APEX II'
_diffrn_measurement_method \w
_diffrn_radiation_monochromator graphite
_diffrn_radiation_source 'fine-focus sealed tube'
_diffrn_radiation_type MoK\a
_diffrn_radiation_wavelength 0.71073
_diffrn_reflns_av_R_equivalents 0.0188
_diffrn_reflns_av_sigmaI/netI 0.0120
_diffrn_reflns_limit_h_max 10
_diffrn_reflns_limit_h_min -10
_diffrn_reflns_limit_k_max 13
_diffrn_reflns_limit_k_min -13
_diffrn_reflns_limit_l_max 35
_diffrn_reflns_limit_l_min -35
_diffrn_reflns_number 35364
_diffrn_reflns_theta_full 29.99
_diffrn_reflns_theta_max 29.99
_diffrn_reflns_theta_min 2.21
_diffrn_standards_decay_% 0
_exptl_absorpt_coefficient_mu 0.634
_exptl_absorpt_correction_T_max 0.8576
_exptl_absorpt_correction_T_min 0.7855
_exptl_absorpt_correction_type multi-scan
_exptl_absorpt_process_details 'SADABS (Bruker, 2016)'
_exptl_crystal_colour colourless
_exptl_crystal_density_diffrn 1.342
_exptl_crystal_density_method 'not measured'
_exptl_crystal_description unshapen
_exptl_crystal_F_000 816
_exptl_crystal_size_max 0.40
_exptl_crystal_size_mid 0.30
_exptl_crystal_size_min 0.25
_refine_diff_density_max 0.304
_refine_diff_density_min -0.232
_refine_diff_density_rms 0.030
_refine_ls_abs_structure_details 'Flack H D (1983), Acta Cryst. A39, 876-881'
_refine_ls_abs_structure_Flack 0.01(3)
_refine_ls_extinction_coef 0.018(3)
_refine_ls_extinction_expression Fc^*^=kFc[1+0.001xFc^2^\l^3^/sin(2\q)]^-1/4^
_refine_ls_extinction_method SHELXL
_refine_ls_goodness_of_fit_ref 1.063
_refine_ls_hydrogen_treatment refall
_refine_ls_matrix_type full
_refine_ls_number_parameters 302
_refine_ls_number_reflns 5462
_refine_ls_number_restraints 0
_refine_ls_restrained_S_all 1.063
_refine_ls_R_factor_all 0.0189
_refine_ls_R_factor_gt 0.0187
_refine_ls_shift/su_max 0.001
_refine_ls_shift/su_mean 0.000
_refine_ls_structure_factor_coef Fsqd
_refine_ls_weighting_details 'calc w=1/[\s^2^(Fo^2^)+(0.0264P)^2^+0.2509P] where P=(Fo^2^+2Fc^2^)/3'
_refine_ls_weighting_scheme calc
_refine_ls_wR_factor_gt 0.0492
_refine_ls_wR_factor_ref 0.0493
_reflns_number_gt 5422
_reflns_number_total 5462
_reflns_threshold_expression I>2\s(I)
_cod_data_source_file d1ce01476e2.cif
_cod_data_source_block a_CCDC2
_cod_depositor_comments 'Adding full bibliography for 7243990--7243993.cif.'
_cod_database_code 7243992

loop_
_symmetry_equiv_pos_as_xyz
'x, y, z'
'-x+1/2, -y, z+1/2'
'-x, y+1/2, -z+1/2'
'x+1/2, -y+1/2, -z'

loop_
_atom_site_label
_atom_site_type_symbol
_atom_site_fract_x
_atom_site_fract_y
_atom_site_fract_z
_atom_site_U_iso_or_equiv
_atom_site_adp_type
_atom_site_occupancy
_atom_site_symmetry_multiplicity
_atom_site_calc_flag
_atom_site_refinement_flags
_atom_site_disorder_assembly
_atom_site_disorder_group
Cl3 Cl 1.02165(3) 0.61187(2) 0.420324(11) 0.03016(6) Uani 1 1 d . . .
Cl4 Cl 0.77267(4) 0.05520(2) 0.323496(10) 0.02971(6) Uani 1 1 d . . .
N1 N 0.75764(10) 0.39822(8) 0.23442(3) 0.02050(14) Uani 1 1 d . . .
Cl1 Cl 0.32596(3) 0.37011(3) 0.329516(10) 0.03389(7) Uani 1 1 d . . .
C11 C 0.79899(15) 0.30235(12) 0.19047(4) 0.0321(2) Uani 1 1 d . . .
C12 C 0.90803(13) 0.39555(11) 0.27289(4) 0.02670(18) Uani 1 1 d . . .
C13 C 0.73934(14) 0.53835(10) 0.21240(4) 0.02636(18) Uani 1 1 d . . .
C14 C 0.58609(12) 0.35159(10) 0.25938(4) 0.02150(16) Uani 1 1 d . . .
C15 C 0.51717(16) 0.44570(12) 0.30115(5) 0.0345(2) Uani 1 1 d . . .
H111 H 0.694(2) 0.3043(17) 0.1664(7) 0.047(4) Uiso 1 1 d . . .
H112 H 0.905(2) 0.3314(15) 0.1730(6) 0.039(4) Uiso 1 1 d . . .
H113 H 0.807(2) 0.2199(16) 0.2060(5) 0.031(3) Uiso 1 1 d . . .
H121 H 1.013(2) 0.4185(16) 0.2549(6) 0.037(4) Uiso 1 1 d . . .
H122 H 0.920(2) 0.3066(15) 0.2866(6) 0.034(4) Uiso 1 1 d . . .
H123 H 0.885(2) 0.4588(15) 0.3011(6) 0.036(4) Uiso 1 1 d . . .
H131 H 0.640(2) 0.5391(16) 0.1908(6) 0.042(4) Uiso 1 1 d . . .
H132 H 0.845(2) 0.5582(15) 0.1922(5) 0.033(4) Uiso 1 1 d . . .
H133 H 0.7321(19) 0.6018(14) 0.2400(5) 0.025(3) Uiso 1 1 d . . .
H141 H 0.500(2) 0.3461(15) 0.2314(5) 0.032(3) Uiso 1 1 d . . .
H142 H 0.6054(19) 0.2656(15) 0.2731(5) 0.028(3) Uiso 1 1 d . . .
H151 H 0.600(3) 0.461(2) 0.3297(8) 0.066(6) Uiso 1 1 d . . .
H152 H 0.480(3) 0.531(2) 0.2865(7) 0.061(5) Uiso 1 1 d . . .
N2 N 0.46914(10) 0.49819(7) 0.49230(3) 0.01763(13) Uani 1 1 d . . .
Cl2 Cl 0.92424(3) 0.48695(3) 0.576647(10) 0.03202(7) Uani 1 1 d . . .
C21 C 0.37740(16) 0.37483(11) 0.47154(5) 0.0316(2) Uani 1 1 d . . .
C22 C 0.51006(14) 0.59072(11) 0.44724(4) 0.02680(19) Uani 1 1 d . . .
C23 C 0.34837(13) 0.56740(11) 0.53039(4) 0.02694(19) Uani 1 1 d . . .
C24 C 0.63611(12) 0.45087(9) 0.51911(3) 0.02070(16) Uani 1 1 d . . .
C25 C 0.75055(13) 0.56408(10) 0.53949(4) 0.02635(18) Uani 1 1 d . . .
H211 H 0.453(2) 0.3338(17) 0.4460(6) 0.043(4) Uiso 1 1 d . . .
H212 H 0.352(2) 0.3160(17) 0.5025(7) 0.047(4) Uiso 1 1 d . . .
H213 H 0.266(2) 0.4056(16) 0.4552(6) 0.038(4) Uiso 1 1 d . . .
H221 H 0.605(3) 0.5462(19) 0.4249(7) 0.053(5) Uiso 1 1 d . . .
H222 H 0.554(2) 0.6746(15) 0.4599(6) 0.036(4) Uiso 1 1 d . . .
H223 H 0.400(2) 0.6044(16) 0.4283(6) 0.036(4) Uiso 1 1 d . . .
H231 H 0.331(2) 0.5073(16) 0.5585(6) 0.040(4) Uiso 1 1 d . . .
H232 H 0.4036(19) 0.6531(14) 0.5436(5) 0.028(3) Uiso 1 1 d . . .
H233 H 0.2387(19) 0.5838(14) 0.5125(5) 0.028(3) Uiso 1 1 d . . .
H241 H 0.698(2) 0.3947(15) 0.4934(5) 0.032(3) Uiso 1 1 d . . .
H242 H 0.6008(19) 0.3944(14) 0.5466(5) 0.026(3) Uiso 1 1 d . . .
H251 H 0.691(2) 0.6219(16) 0.5634(5) 0.037(4) Uiso 1 1 d . . .
H252 H 0.8044(19) 0.6166(16) 0.5106(5) 0.034(4) Uiso 1 1 d . . .
O1 O 0.77106(13) 0.69560(8) 0.33239(3) 0.03625(18) Uani 1 1 d . . .
O2 O 0.63956(11) 0.77784(9) 0.35961(3) 0.03423(17) Uani 1 1 d . . .
H1 H 0.836(3) 0.6797(18) 0.3577(7) 0.045(4) Uiso 1 1 d . . .
H2 H 0.682(2) 0.8576(18) 0.3533(6) 0.042(4) Uiso 1 1 d . . .
O3 O 0.95619(15) 0.30652(10) 0.41229(5) 0.0557(3) Uani 1 1 d . . .
O4 O 0.76761(13) 0.28883(10) 0.40335(4) 0.0418(2) Uani 1 1 d . . .
H3 H 0.962(2) 0.388(2) 0.4116(7) 0.051(5) Uiso 1 1 d . . .
H4 H 0.769(2) 0.2278(18) 0.3825(6) 0.042(4) Uiso 1 1 d . . .

loop_
_atom_site_aniso_label
_atom_site_aniso_U_11
_atom_site_aniso_U_22
_atom_site_aniso_U_33
_atom_site_aniso_U_23
_atom_site_aniso_U_13
_atom_site_aniso_U_12
Cl3 0.02568(11) 0.02504(10) 0.03976(13) -0.00019(9) -0.00434(9) 0.00328(9)
Cl4 0.03519(12) 0.01995(10) 0.03401(12) 0.00127(8) 0.00726(9) 0.00080(8)
N1 0.0187(3) 0.0224(3) 0.0205(3) 0.0001(3) 0.0001(3) 0.0023(3)
Cl1 0.02365(11) 0.05096(16) 0.02705(11) -0.00595(10) 0.00533(8) -0.00475(10)
C11 0.0303(5) 0.0350(5) 0.0311(5) -0.0099(4) 0.0058(4) 0.0047(4)
C12 0.0202(4) 0.0309(5) 0.0290(4) 0.0069(4) -0.0060(3) -0.0007(4)
C13 0.0293(5) 0.0261(4) 0.0237(4) 0.0066(3) 0.0000(4) 0.0028(4)
C14 0.0179(4) 0.0248(4) 0.0218(4) -0.0015(3) 0.0003(3) -0.0002(3)
C15 0.0339(5) 0.0316(5) 0.0380(5) -0.0088(4) 0.0157(5) -0.0057(4)
N2 0.0180(3) 0.0167(3) 0.0182(3) 0.0011(2) -0.0008(2) -0.0005(3)
Cl2 0.01957(10) 0.04886(15) 0.02762(11) 0.00164(10) -0.00496(8) 0.00013(9)
C21 0.0369(5) 0.0223(4) 0.0357(5) -0.0017(4) -0.0130(4) -0.0070(4)
C22 0.0241(4) 0.0321(5) 0.0241(4) 0.0116(3) 0.0005(3) 0.0004(4)
C23 0.0197(4) 0.0363(5) 0.0249(4) -0.0025(4) 0.0046(3) 0.0030(4)
C24 0.0214(4) 0.0189(4) 0.0219(4) 0.0007(3) -0.0039(3) 0.0018(3)
C25 0.0210(4) 0.0261(4) 0.0319(4) -0.0008(4) -0.0051(3) -0.0018(4)
O1 0.0498(5) 0.0286(4) 0.0304(4) -0.0047(3) -0.0088(4) -0.0008(4)
O2 0.0267(4) 0.0328(4) 0.0432(4) 0.0125(3) -0.0016(3) -0.0038(3)
O3 0.0546(6) 0.0283(4) 0.0843(8) 0.0129(4) -0.0378(6) -0.0064(4)
O4 0.0410(5) 0.0442(5) 0.0402(4) -0.0148(4) 0.0087(4) -0.0119(4)

loop_
_atom_type_symbol
_atom_type_description
_atom_type_scat_dispersion_real
_atom_type_scat_dispersion_imag
_atom_type_scat_source
C C 0.0033 0.0016 'International Tables Vol C Tables 4.2.6.8 and 6.1.1.4'
H H 0.0000 0.0000 'International Tables Vol C Tables 4.2.6.8 and 6.1.1.4'
N N 0.0061 0.0033 'International Tables Vol C Tables 4.2.6.8 and 6.1.1.4'
O O 0.0106 0.0060 'International Tables Vol C Tables 4.2.6.8 and 6.1.1.4'
Cl Cl 0.1484 0.1585 'International Tables Vol C Tables 4.2.6.8 and 6.1.1.4'

loop_
_geom_angle_atom_site_label_1
_geom_angle_atom_site_label_2
_geom_angle_atom_site_label_3
_geom_angle
_geom_angle_site_symmetry_1
_geom_angle_site_symmetry_3
_geom_angle_publ_flag
C11 N1 C12 108.41(8) . . ?
C11 N1 C13 109.10(8) . . ?
C12 N1 C13 109.18(8) . . ?
C11 N1 C14 107.28(8) . . ?
C12 N1 C14 111.80(7) . . ?
C13 N1 C14 110.98(7) . . ?
N1 C11 H111 106.1(10) . . ?
N1 C11 H112 109.2(9) . . ?
H111 C11 H112 111.9(13) . . ?
N1 C11 H113 105.1(9) . . ?
H111 C11 H113 109.8(13) . . ?
H112 C11 H113 114.2(13) . . ?
N1 C12 H121 108.5(9) . . ?
N1 C12 H122 109.1(9) . . ?
H121 C12 H122 108.7(13) . . ?
N1 C12 H123 109.6(9) . . ?
H121 C12 H123 110.6(13) . . ?
H122 C12 H123 110.2(12) . . ?
N1 C13 H131 107.5(10) . . ?
N1 C13 H132 107.9(9) . . ?
H131 C13 H132 110.8(12) . . ?
N1 C13 H133 110.2(8) . . ?
H131 C13 H133 112.6(13) . . ?
H132 C13 H133 107.8(12) . . ?
C15 C14 N1 113.73(8) . . ?
C15 C14 H141 108.8(9) . . ?
N1 C14 H141 106.6(9) . . ?
C15 C14 H142 110.9(8) . . ?
N1 C14 H142 107.5(9) . . ?
H141 C14 H142 109.3(12) . . ?
C14 C15 Cl1 107.82(7) . . ?
C14 C15 H151 113.3(12) . . ?
Cl1 C15 H151 106.8(12) . . ?
C14 C15 H152 111.8(11) . . ?
Cl1 C15 H152 106.5(12) . . ?
H151 C15 H152 110.2(16) . . ?
C23 N2 C22 109.85(8) . . ?
C23 N2 C21 108.53(8) . . ?
C22 N2 C21 108.98(8) . . ?
C23 N2 C24 111.17(7) . . ?
C22 N2 C24 111.20(7) . . ?
C21 N2 C24 107.01(7) . . ?
N2 C21 H211 107.9(11) . . ?
N2 C21 H212 106.8(10) . . ?
H211 C21 H212 113.8(13) . . ?
N2 C21 H213 107.0(9) . . ?
H211 C21 H213 110.9(13) . . ?
H212 C21 H213 110.1(13) . . ?
N2 C22 H221 107.9(10) . . ?
N2 C22 H222 110.5(9) . . ?
H221 C22 H222 108.7(15) . . ?
N2 C22 H223 106.7(9) . . ?
H221 C22 H223 112.8(13) . . ?
H222 C22 H223 110.2(13) . . ?
N2 C23 H231 106.6(10) . . ?
N2 C23 H232 110.5(8) . . ?
H231 C23 H232 109.8(12) . . ?
N2 C23 H233 107.3(8) . . ?
H231 C23 H233 110.3(13) . . ?
H232 C23 H233 112.1(11) . . ?
C25 C24 N2 113.84(7) . . ?
C25 C24 H241 112.2(9) . . ?
N2 C24 H241 105.9(8) . . ?
C25 C24 H242 110.7(8) . . ?
N2 C24 H242 106.5(9) . . ?
H241 C24 H242 107.2(12) . . ?
C24 C25 Cl2 106.56(7) . . ?
C24 C25 H251 113.4(10) . . ?
Cl2 C25 H251 105.6(9) . . ?
C24 C25 H252 111.9(8) . . ?
Cl2 C25 H252 108.3(9) . . ?
H251 C25 H252 110.6(13) . . ?
O2 O1 H1 98.4(12) . . ?
O1 O2 H2 99.6(11) . . ?
O4 O3 H3 99.9(13) . . ?
O3 O4 H4 100.4(12) . . ?

loop_
_geom_bond_atom_site_label_1
_geom_bond_atom_site_label_2
_geom_bond_distance
_geom_bond_site_symmetry_2
_geom_bond_publ_flag
N1 C11 1.4984(12) . ?
N1 C12 1.4994(12) . ?
N1 C13 1.5025(12) . ?
N1 C14 1.5160(12) . ?
Cl1 C15 1.7805(11) . ?
C11 H111 0.999(18) . ?
C11 H112 0.961(16) . ?
C11 H113 0.910(15) . ?
C12 H121 0.942(17) . ?
C12 H122 0.952(15) . ?
C12 H123 0.967(15) . ?
C13 H131 0.933(17) . ?
C13 H132 0.972(16) . ?
C13 H133 0.942(13) . ?
C14 C15 1.5050(14) . ?
C14 H141 0.965(15) . ?
C14 H142 0.932(14) . ?
C15 H151 0.97(2) . ?
C15 H152 0.97(2) . ?
N2 C23 1.4966(12) . ?
N2 C22 1.4982(11) . ?
N2 C21 1.5006(12) . ?
N2 C24 1.5092(11) . ?
Cl2 C25 1.7886(10) . ?
C21 H211 0.955(17) . ?
C21 H212 0.998(17) . ?
C21 H213 0.990(17) . ?
C22 H221 1.013(19) . ?
C22 H222 0.951(15) . ?
C22 H223 0.971(16) . ?
C23 H231 0.938(15) . ?
C23 H232 1.004(14) . ?
C23 H233 0.960(14) . ?
C24 C25 1.5080(13) . ?
C24 H241 0.977(14) . ?
C24 H242 0.934(14) . ?
C25 H251 0.946(16) . ?
C25 H252 0.987(15) . ?
O1 O2 1.4595(12) . ?
O1 H1 0.826(18) . ?
O2 H2 0.868(18) . ?
O3 O4 1.4547(14) . ?
O3 H3 0.810(19) . ?
O4 H4 0.803(17) . ?

loop_
_geom_hbond_atom_site_label_D
_geom_hbond_atom_site_label_H
_geom_hbond_atom_site_label_A
_geom_hbond_distance_DH
_geom_hbond_distance_HA
_geom_hbond_distance_DA
_geom_hbond_angle_DHA
_geom_hbond_site_symmetry_A
O1 H1 Cl3 0.826(18) 2.223(19) 3.0438(9) 172.4(17) .
O2 H2 Cl4 0.868(18) 2.207(18) 3.0659(9) 170.1(14) 1_565
O3 H3 Cl3 0.810(19) 2.27(2) 3.0710(10) 169.2(17) .
O4 H4 Cl4 0.803(17) 2.273(18) 3.0768(9) 180(2) .

loop_
_geom_torsion_atom_site_label_1
_geom_torsion_atom_site_label_2
_geom_torsion_atom_site_label_3
_geom_torsion_atom_site_label_4
_geom_torsion
_geom_torsion_site_symmetry_1
_geom_torsion_site_symmetry_2
_geom_torsion_site_symmetry_3
_geom_torsion_site_symmetry_4
_geom_torsion_publ_flag
H1 O1 O2 H2 94.0(16) . . . . ?
H3 O3 O4 H4 136.6(17) . . . . ?
